data_4304955
loop_
_publ_author_name
'Skye Fortier'
'Guang Wu'
'Trevor W. Hayton'

_publ_contact_author_email hayton@chem.ucsb.edu
_publ_contact_author_name 'Trevor W. Hayton'
_publ_section_title
;
Synthesis and Characterization of Three Homoleptic Alkoxides of Uranium:
[Li(THF)]2[UIV(OtBu)6], [Li(Et2O)][UV(OtBu)6], and UVI(OtBu)6
;
_journal_name_full 'Inorganic Chemistry'
_journal_page_first 4752
_journal_page_last 4761
_journal_paper_doi 10.1021/ic800067k
_journal_volume 47
_journal_year 2008
_chemical_formula_sum 'C24 H54 O6 U'
_chemical_formula_weight 676.70
_chemical_name_systematic
; 
U(VI) hexakis(tert-butoxide) 
;
_space_group_IT_number 12
_symmetry_cell_setting monoclinic
_symmetry_space_group_name_Hall '-C 2y'
_symmetry_space_group_name_H-M 'C 1 2/m 1'
_atom_sites_solution_hydrogens none
_atom_sites_solution_primary direct
_atom_sites_solution_secondary difmap
_audit_creation_method SHELXL-97
_cell_angle_alpha 90.00
_cell_angle_beta 93.80(3)
_cell_angle_gamma 90.00
_cell_formula_units_Z 6
_cell_length_a 28.536(6)
_cell_length_b 16.791(3)
_cell_length_c 9.7246(19)
_cell_measurement_temperature 150(2)
_cell_volume 4649.3(16)
_computing_structure_refinement 'SHELXL-97 (Sheldrick, 1997)'
_computing_structure_solution 'SHELXS-97 (Sheldrick, 1990)'
_diffrn_ambient_temperature 150(2)
_diffrn_measured_fraction_theta_full 0.968
_diffrn_measured_fraction_theta_max 0.968
_diffrn_measurement_device_type 'CCD area detector'
_diffrn_measurement_method 'omega scan'
_diffrn_radiation_monochromator graphite
_diffrn_radiation_source 'fine-focus sealed tube'
_diffrn_radiation_type MoK\a
_diffrn_radiation_wavelength 0.71073
_diffrn_reflns_av_R_equivalents 0.1275
_diffrn_reflns_av_sigmaI/netI 0.1425
_diffrn_reflns_limit_h_max 37
_diffrn_reflns_limit_h_min -31
_diffrn_reflns_limit_k_max 20
_diffrn_reflns_limit_k_min -21
_diffrn_reflns_limit_l_max 12
_diffrn_reflns_limit_l_min -11
_diffrn_reflns_number 19563
_diffrn_reflns_theta_full 26.72
_diffrn_reflns_theta_max 27.71
_diffrn_reflns_theta_min 1.41
_exptl_absorpt_coefficient_mu 5.266
_exptl_absorpt_correction_T_max 0.327
_exptl_absorpt_correction_T_min 0.185
_exptl_absorpt_correction_type empirical
_exptl_absorpt_process_details 'Psi Scan'
_exptl_crystal_colour red
_exptl_crystal_density_diffrn 1.450
_exptl_crystal_density_method 'not measured'
_exptl_crystal_description needle
_exptl_crystal_F_000 2028
_exptl_crystal_size_max 0.07
_exptl_crystal_size_mid 0.07
_exptl_crystal_size_min 0.03
_refine_diff_density_max 1.602
_refine_diff_density_min -1.311
_refine_diff_density_rms 0.183
_refine_ls_extinction_method none
_refine_ls_goodness_of_fit_ref 0.911
_refine_ls_hydrogen_treatment none
_refine_ls_matrix_type full
_refine_ls_number_parameters 170
_refine_ls_number_reflns 4954
_refine_ls_number_restraints 18
_refine_ls_restrained_S_all 0.912
_refine_ls_R_factor_all 0.1176
_refine_ls_R_factor_gt 0.0537
_refine_ls_shift/su_max 0.021
_refine_ls_shift/su_mean 0.002
_refine_ls_structure_factor_coef Fsqd
_refine_ls_weighting_details 'calc w=1/[\s^2^(Fo^2^)+(0.0585P)^2^+0.0000P] where P=(Fo^2^+2Fc^2^)/3'
_refine_ls_weighting_scheme calc
_refine_ls_wR_factor_gt 0.1206
_refine_ls_wR_factor_ref 0.1393
_reflns_number_gt 2699
_reflns_number_total 5097
_reflns_threshold_expression >2sigma(I)
_cod_data_source_file ic800067k-file002_4.cif
_cod_data_source_block c:\xtal\sf_2_b35\work\sf_2_b3m
_cod_depositor_comments
;
The following automatic conversions were performed:
'_symmetry_cell_setting' value 'Monoclinic' changed to 'monoclinic'
according to '/home/saulius/struct/CIF-dictionaries/cif_core.dic'
dictionary named 'cif_core.dic' version 2.4.1 from
2010-06-29.

'_exptl_absorpt_correction_type' value 'Empirical' changed to
'empirical' according to
'/home/saulius/struct/CIF-dictionaries/cif_core.dic' dictionary named
'cif_core.dic' version 2.4.1 from 2010-06-29.

Automatic conversion script
Id: cif_fix_enum 1527 2010-12-29 10:47:43Z saulius 
;
_cod_original_cell_volume 4649.4(16)
_cod_database_code 4304955

loop_
_symmetry_equiv_pos_as_xyz
'x, y, z'
'-x, y, -z'
'x+1/2, y+1/2, z'
'-x+1/2, y+1/2, -z'
'-x, -y, -z'
'x, -y, z'
'-x+1/2, -y+1/2, -z'
'x+1/2, -y+1/2, z'

loop_
_atom_site_label
_atom_site_type_symbol
_atom_site_fract_x
_atom_site_fract_y
_atom_site_fract_z
_atom_site_U_iso_or_equiv
_atom_site_adp_type
_atom_site_occupancy
_atom_site_symmetry_multiplicity
_atom_site_calc_flag
_atom_site_refinement_flags
_atom_site_disorder_assembly
_atom_site_disorder_group
U1 U 0.5000 0.5000 0.5000 0.0370(2) Uani 1 4 d S . .
U2 U 0.832500(19) 0.5000 0.90552(5) 0.03859(19) Uani 1 2 d S . .
O3 O 0.7976(3) 0.5869(5) 0.7903(8) 0.075(3) Uani 1 1 d . . .
O4 O 0.7796(4) 0.5000 1.0424(14) 0.076(4) Uani 1 2 d S . .
O5 O 0.8673(3) 0.5861(6) 1.0231(10) 0.091(3) Uani 1 1 d . . .
O2 O 0.5417(3) 0.5843(5) 0.4223(9) 0.088(3) Uani 1 1 d . . .
O6 O 0.8872(4) 0.5000 0.7717(14) 0.087(4) Uani 1 2 d S . .
O1 O 0.5411(5) 0.5000 0.6815(14) 0.090(4) Uani 1 2 d S . .
C3 C 0.7781(4) 0.6421(7) 0.6990(14) 0.064(3) Uani 1 1 d . . .
C5 C 0.8831(5) 0.6433(7) 1.1082(13) 0.083(4) Uani 1 1 d D . .
C6 C 0.9256(7) 0.5000 0.701(2) 0.085(6) Uani 1 2 d SD . .
C1 C 0.5710(8) 0.5000 0.790(3) 0.098(7) Uani 1 2 d S . .
C4 C 0.7406(9) 0.5000 1.116(2) 0.098(7) Uani 1 2 d S . .
C2 C 0.5673(6) 0.6472(9) 0.3726(16) 0.095(5) Uani 1 1 d . . .
C14 C 0.8064(8) 0.6440(13) 0.577(3) 0.158(8) Uiso 1 1 d . . .
C15 C 0.7124(8) 0.5732(15) 1.074(3) 0.173(9) Uiso 1 1 d . . .
C12 C 0.7299(9) 0.6235(14) 0.655(3) 0.169(9) Uiso 1 1 d . . .
C13 C 0.7829(9) 0.7200(16) 0.757(3) 0.183(10) Uiso 1 1 d . . .
C11 C 0.6080(11) 0.6188(18) 0.318(3) 0.212(12) Uiso 1 1 d . . .
C10 C 0.5821(10) 0.7000(19) 0.485(3) 0.214(12) Uiso 1 1 d . . .
C9 C 0.5386(10) 0.6888(19) 0.263(4) 0.221(12) Uiso 1 1 d . . .
C7 C 0.5692(11) 0.570(2) 0.869(4) 0.244(14) Uiso 1 1 d . . .
C17 C 0.9249(9) 0.6932(19) 1.080(3) 0.155(7) Uiso 0.50 1 d PD . .
C16 C 0.7501(16) 0.5000 1.259(5) 0.24(2) Uiso 1 2 d S . .
C19 C 0.8989(13) 0.6120(18) 1.248(2) 0.155(7) Uiso 0.50 1 d PD . .
C8 C 0.6156(17) 0.5000 0.723(5) 0.24(2) Uiso 1 2 d S . .
C24 C 0.9445(12) 0.5822(11) 0.677(4) 0.117(12) Uiso 0.50 1 d PD . .
C23 C 0.9169(17) 0.543(3) 0.567(3) 0.19(2) Uiso 0.50 1 d PD . .
C25 C 0.9622(12) 0.544(2) 0.791(4) 0.171(19) Uiso 0.50 1 d PD . .
C21 C 0.8504(11) 0.7073(18) 1.149(4) 0.155(7) Uiso 0.50 1 d PD . .
C22 C 0.8835(13) 0.7292(11) 1.070(4) 0.155(7) Uiso 0.50 1 d PD . .
C20 C 0.8581(12) 0.649(2) 1.238(3) 0.155(7) Uiso 0.50 1 d PD . .
C18 C 0.9322(7) 0.6351(19) 1.169(3) 0.155(7) Uiso 0.50 1 d PD . .

loop_
_atom_site_aniso_label
_atom_site_aniso_U_11
_atom_site_aniso_U_22
_atom_site_aniso_U_33
_atom_site_aniso_U_23
_atom_site_aniso_U_13
_atom_site_aniso_U_12
U1 0.0387(5) 0.0313(4) 0.0414(5) 0.000 0.0057(4) 0.000
U2 0.0453(4) 0.0356(3) 0.0347(3) 0.000 0.0009(3) 0.000
O3 0.080(6) 0.083(6) 0.065(6) 0.025(5) 0.020(5) 0.025(5)
O4 0.072(9) 0.071(8) 0.087(10) 0.000 0.018(8) 0.000
O5 0.092(7) 0.106(7) 0.075(7) -0.027(5) 0.006(5) -0.032(6)
O2 0.113(8) 0.092(6) 0.058(6) 0.001(5) 0.003(5) -0.046(6)
O6 0.054(8) 0.117(11) 0.090(10) 0.000 0.007(7) 0.000
O1 0.076(9) 0.130(12) 0.062(9) 0.000 -0.006(7) 0.000
C3 0.062(8) 0.047(7) 0.082(10) 0.009(6) -0.006(7) 0.004(6)
C5 0.113(12) 0.061(8) 0.074(10) -0.032(7) 0.001(8) -0.025(8)
C6 0.041(12) 0.125(18) 0.086(16) 0.000 -0.007(11) 0.000
C1 0.070(15) 0.13(2) 0.097(19) 0.000 -0.007(14) 0.000
C4 0.108(19) 0.13(2) 0.060(15) 0.000 0.011(13) 0.000
C2 0.122(14) 0.085(10) 0.081(11) -0.007(8) 0.021(10) -0.058(10)

loop_
_atom_type_symbol
_atom_type_description
_atom_type_scat_dispersion_real
_atom_type_scat_dispersion_imag
_atom_type_scat_source
C C 0.0033 0.0016 'International Tables Vol C Tables 4.2.6.8 and 6.1.1.4'
H H 0.0000 0.0000 'International Tables Vol C Tables 4.2.6.8 and 6.1.1.4'
O O 0.0106 0.0060 'International Tables Vol C Tables 4.2.6.8 and 6.1.1.4'
U U -9.6767 9.6646 'International Tables Vol C Tables 4.2.6.8 and 6.1.1.4'

loop_
_geom_angle_atom_site_label_1
_geom_angle_atom_site_label_2
_geom_angle_atom_site_label_3
_geom_angle
_geom_angle_site_symmetry_1
_geom_angle_site_symmetry_3
_geom_angle_publ_flag
O2 U1 O2 91.4(6) 5_666 6_565 ?
O2 U1 O2 88.6(6) 5_666 2_656 ?
O2 U1 O2 180.0(4) 6_565 2_656 ?
O2 U1 O2 180.0(4) 5_666 . ?
O2 U1 O2 88.6(6) 6_565 . ?
O2 U1 O2 91.4(6) 2_656 . ?
O2 U1 O1 89.7(4) 5_666 . ?
O2 U1 O1 90.3(4) 6_565 . ?
O2 U1 O1 89.7(4) 2_656 . ?
O2 U1 O1 90.3(4) . . ?
O2 U1 O1 90.3(4) 5_666 5_666 ?
O2 U1 O1 89.7(4) 6_565 5_666 ?
O2 U1 O1 90.3(4) 2_656 5_666 ?
O2 U1 O1 89.7(4) . 5_666 ?
O1 U1 O1 180.000(2) . 5_666 ?
O3 U2 O3 90.4(5) 6_565 . ?
O3 U2 O5 179.3(4) 6_565 . ?
O3 U2 O5 90.1(4) . . ?
O3 U2 O5 90.1(4) 6_565 6_565 ?
O3 U2 O5 179.3(4) . 6_565 ?
O5 U2 O5 89.3(6) . 6_565 ?
O3 U2 O4 90.2(3) 6_565 . ?
O3 U2 O4 90.2(3) . . ?
O5 U2 O4 89.3(4) . . ?
O5 U2 O4 89.3(4) 6_565 . ?
O3 U2 O6 90.9(3) 6_565 . ?
O3 U2 O6 90.9(3) . . ?
O5 U2 O6 89.6(4) . . ?
O5 U2 O6 89.6(4) 6_565 . ?
O4 U2 O6 178.5(5) . . ?
C3 O3 U2 172.2(8) . . ?
C4 O4 U2 171.7(13) . . ?
C5 O5 U2 170.6(9) . . ?
C2 O2 U1 174.8(11) . . ?
C6 O6 U2 172.7(13) . . ?
C1 O1 U1 174.2(15) . . ?
O3 C3 C12 112.4(14) . . ?
O3 C3 C13 109.6(15) . . ?
C12 C3 C13 112.4(17) . . ?
O3 C3 C14 108.1(13) . . ?
C12 C3 C14 109.3(17) . . ?
C13 C3 C14 104.7(16) . . ?
O5 C5 C21 119.6(19) . . ?
O5 C5 C22 123.4(19) . . ?
C21 C5 C22 52.2(5) . . ?
O5 C5 C18 116.9(16) . . ?
C21 C5 C18 123.2(16) . . ?
C22 C5 C18 99.5(10) . . ?
O5 C5 C20 114.3(18) . . ?
C21 C5 C20 52.4(5) . . ?
C22 C5 C20 99.5(14) . . ?
C18 C5 C20 99.0(10) . . ?
O5 C5 C19 112.4(17) . . ?
C21 C5 C19 99.6(13) . . ?
C22 C5 C19 124.1(18) . . ?
C18 C5 C19 52.3(5) . . ?
C20 C5 C19 52.1(5) . . ?
O5 C5 C17 122.1(17) . . ?
C21 C5 C17 99.5(13) . . ?
C22 C5 C17 52.6(5) . . ?
C18 C5 C17 52.1(5) . . ?
C20 C5 C17 123.4(18) . . ?
C19 C5 C17 99.6(8) . . ?
O6 C6 C25 105(2) . . ?
O6 C6 C25 105(2) . 6_565 ?
C25 C6 C25 58(3) . 6_565 ?
O6 C6 C23 111(2) . . ?
C25 C6 C23 109(3) . . ?
C25 C6 C23 144(3) 6_565 . ?
O6 C6 C23 111(2) . 6_565 ?
C25 C6 C23 144(3) . 6_565 ?
C25 C6 C23 109(3) 6_565 6_565 ?
C23 C6 C23 58(4) . 6_565 ?
O6 C6 C24 113.3(16) . . ?
C25 C6 C24 53(2) . . ?
C25 C6 C24 107(3) 6_565 . ?
C23 C6 C24 57(2) . . ?
C23 C6 C24 110(3) 6_565 . ?
O6 C6 C24 113.3(16) . 6_565 ?
C25 C6 C24 107(3) . 6_565 ?
C25 C6 C24 53(2) 6_565 6_565 ?
C23 C6 C24 110(3) . 6_565 ?
C23 C6 C24 57(2) 6_565 6_565 ?
C24 C6 C24 133(3) . 6_565 ?
O1 C1 C7 113.1(19) . 6_565 ?
O1 C1 C7 113.1(19) . . ?
C7 C1 C7 113(4) 6_565 . ?
O1 C1 C8 100(3) . . ?
C7 C1 C8 108(2) 6_565 . ?
C7 C1 C8 108(2) . . ?
O4 C4 C16 114(3) . . ?
O4 C4 C15 107.4(15) . 6_565 ?
C16 C4 C15 109.3(18) . 6_565 ?
O4 C4 C15 107.4(15) . . ?
C16 C4 C15 109.3(18) . . ?
C15 C4 C15 109(2) 6_565 . ?
C11 C2 O2 110.1(19) . . ?
C11 C2 C10 107(2) . . ?
O2 C2 C10 109.7(17) . . ?
C11 C2 C9 109(2) . . ?
O2 C2 C9 109.3(17) . . ?
C10 C2 C9 112(2) . . ?
C18 C17 C5 63.6(6) . . ?
C18 C17 C22 119.3(14) . . ?
C5 C17 C22 63.4(6) . . ?
C20 C19 C18 119.1(14) . . ?
C20 C19 C5 63.7(6) . . ?
C18 C19 C5 63.5(6) . . ?
C25 C24 C23 123.3(17) . . ?
C25 C24 C6 63.3(11) . . ?
C23 C24 C6 61.3(12) . . ?
C24 C23 C6 61.4(12) . . ?
C24 C23 C23 116.8(17) . 6_565 ?
C6 C23 C23 61.0(19) . 6_565 ?
C24 C25 C6 63.4(12) . . ?
C24 C25 C25 118.6(18) . 6_565 ?
C6 C25 C25 60.8(17) . 6_565 ?
C22 C21 C20 120.0(19) . . ?
C22 C21 C5 63.8(6) . . ?
C20 C21 C5 63.9(6) . . ?
C21 C22 C5 64.0(6) . . ?
C21 C22 C17 120.1(19) . . ?
C5 C22 C17 64.0(6) . . ?
C19 C20 C21 120.4(18) . . ?
C19 C20 C5 64.2(6) . . ?
C21 C20 C5 63.8(6) . . ?
C17 C18 C19 121.1(11) . . ?
C17 C18 C5 64.2(6) . . ?
C19 C18 C5 64.2(6) . . ?

loop_
_geom_bond_atom_site_label_1
_geom_bond_atom_site_label_2
_geom_bond_distance
_geom_bond_site_symmetry_2
_geom_bond_publ_flag
U1 O2 2.027(8) 5_666 ?
U1 O2 2.027(8) 6_565 ?
U1 O2 2.027(8) 2_656 ?
U1 O2 2.027(8) . ?
U1 O1 2.052(13) . ?
U1 O1 2.052(13) 5_666 ?
U2 O3 2.056(8) 6_565 ?
U2 O3 2.056(8) . ?
U2 O5 2.057(9) . ?
U2 O5 2.057(8) 6_565 ?
U2 O4 2.077(13) . ?
U2 O6 2.098(14) . ?
O3 C3 1.376(13) . ?
O4 C4 1.36(2) . ?
O5 C5 1.327(12) . ?
O2 C2 1.390(15) . ?
O6 C6 1.33(2) . ?
O1 C1 1.31(2) . ?
C3 C12 1.44(2) . ?
C3 C13 1.43(3) . ?
C3 C14 1.48(3) . ?
C5 C21 1.494(10) . ?
C5 C22 1.491(10) . ?
C5 C18 1.491(10) . ?
C5 C20 1.495(10) . ?
C5 C19 1.501(10) . ?
C5 C17 1.499(10) . ?
C6 C25 1.505(10) . ?
C6 C25 1.505(10) 6_565 ?
C6 C23 1.504(10) . ?
C6 C23 1.504(10) 6_565 ?
C6 C24 1.506(10) . ?
C6 C24 1.506(10) 6_565 ?
C1 C7 1.41(3) 6_565 ?
C1 C7 1.41(3) . ?
C1 C8 1.47(5) . ?
C4 C16 1.40(5) . ?
C4 C15 1.51(3) 6_565 ?
C4 C15 1.51(3) . ?
C2 C11 1.39(3) . ?
C2 C10 1.45(3) . ?
C2 C9 1.48(3) . ?
C17 C18 1.314(10) . ?
C17 C22 1.324(10) . ?
C19 C20 1.317(10) . ?
C19 C18 1.319(10) . ?
C24 C25 1.35(5) . ?
C24 C23 1.44(5) . ?
C23 C23 1.46(9) 6_565 ?
C25 C25 1.47(8) 6_565 ?
C21 C22 1.312(10) . ?
C21 C20 1.319(10) . ?
